data_1561000
loop_
_publ_author_name
'Li, Qi'
'Guo, Tiantian'
'Lv, Xin'
'Lin, Yifang'
'Dai, Zhihui'
'Fang, Min'
'Bao, Jianchun'
'Wu, Yong'

_publ_section_title
;
 Two Ni(II) semiconducting metal-organic frameworks based on the
 tetrakis(4-carboxyphenyl)silane and an imidazole ligand: Syntheses,
 characterization, water stability and photoelectric properties
;
_journal_name_full 'Journal of Solid State Chemistry'
_journal_page_first 100
_journal_page_last 108
_journal_paper_doi 10.1016/j.jssc.2018.05.010
_journal_volume 265
_journal_year 2018
_chemical_formula_moiety 'C84 H64 N8 Ni2 O16 Si2, H2 O'
_chemical_formula_sum 'C84 H66 N8 Ni2 O17 Si2'
_chemical_formula_weight 1633.01
_space_group_crystal_system monoclinic
_space_group_IT_number 13
_space_group_name_Hall '-P 2yc'
_space_group_name_H-M_alt 'P 1 2/c 1'
_atom_sites_solution_hydrogens mixed
_atom_sites_solution_primary dual
_cell_angle_alpha 90
_cell_angle_beta 96.459(13)
_cell_angle_gamma 90
_cell_formula_units_Z 1
_cell_length_a 13.235(14)
_cell_length_b 8.817(9)
_cell_length_c 17.848(19)
_cell_measurement_reflns_used 8151
_cell_measurement_temperature 296(2)
_cell_measurement_theta_max 26.935
_cell_measurement_theta_min 2.296
_cell_volume 2070(4)
_computing_cell_refinement 'SAINT v8.37A (Bruker, 2015)'
_computing_data_reduction 'SAINT v8.37A (Bruker, 2015)'
_computing_molecular_graphics 'Olex2 (Dolomanov et al., 2009)'
_computing_publication_material 'Olex2 (Dolomanov et al., 2009)'
_computing_structure_refinement 'XL (Sheldrick, 2008)'
_computing_structure_solution 'XT (Sheldrick, 2015)'
_diffrn_ambient_temperature 296.15
_diffrn_measured_fraction_theta_full 0.997
_diffrn_measured_fraction_theta_max 0.977
_diffrn_measurement_device_type 'CCD area Detector'
_diffrn_measurement_method 'phi and omega scans'
_diffrn_radiation_type MoK\a
_diffrn_radiation_wavelength 0.71073
_diffrn_reflns_av_R_equivalents 0.0246
_diffrn_reflns_av_unetI/netI 0.0252
_diffrn_reflns_Laue_measured_fraction_full 0.997
_diffrn_reflns_Laue_measured_fraction_max 0.977
_diffrn_reflns_limit_h_max 16
_diffrn_reflns_limit_h_min -16
_diffrn_reflns_limit_k_max 11
_diffrn_reflns_limit_k_min -10
_diffrn_reflns_limit_l_max 21
_diffrn_reflns_limit_l_min -22
_diffrn_reflns_number 15368
_diffrn_reflns_point_group_measured_fraction_full 0.997
_diffrn_reflns_point_group_measured_fraction_max 0.977
_diffrn_reflns_theta_full 25.242
_diffrn_reflns_theta_max 27.025
_diffrn_reflns_theta_min 1.548
_exptl_absorpt_coefficient_mu 0.555
_exptl_absorpt_correction_T_max 0.920
_exptl_absorpt_correction_T_min 0.905
_exptl_absorpt_correction_type multi-scan
_exptl_crystal_colour green
_exptl_crystal_colour_lustre clear
_exptl_crystal_colour_primary green
_exptl_crystal_density_diffrn 1.310
_exptl_crystal_description 'thin,long block'
_exptl_crystal_F_000 846
_exptl_crystal_size_max 0.18
_exptl_crystal_size_mid 0.17
_exptl_crystal_size_min 0.15
_refine_diff_density_max 0.303
_refine_diff_density_min -0.226
_refine_diff_density_rms 0.064
_refine_ls_extinction_coef .
_refine_ls_extinction_method none
_refine_ls_goodness_of_fit_ref 1.071
_refine_ls_hydrogen_treatment constr
_refine_ls_matrix_type full
_refine_ls_number_parameters 268
_refine_ls_number_reflns 4431
_refine_ls_number_restraints 0
_refine_ls_restrained_S_all 1.071
_refine_ls_R_factor_all 0.0399
_refine_ls_R_factor_gt 0.0340
_refine_ls_shift/su_max 0.001
_refine_ls_shift/su_mean 0.000
_refine_ls_structure_factor_coef Fsqd
_refine_ls_weighting_details 'w=1/[\s^2^(Fo^2^)+(0.0609P)^2^+0.6177P] where P=(Fo^2^+2Fc^2^)/3'
_refine_ls_weighting_scheme calc
_refine_ls_wR_factor_gt 0.0986
_refine_ls_wR_factor_ref 0.1035
_reflns_Friedel_coverage 0.000
_reflns_Friedel_fraction_full .
_reflns_Friedel_fraction_max .
_reflns_number_gt 3927
_reflns_number_total 4532
_reflns_threshold_expression 'I > 2\s(I)'
_cod_data_source_file JSSC-2018-265-100.cif
_cod_data_source_block a
_cod_original_sg_symbol_H-M 'P 2/c'
_cod_database_code 1561000
_shelx_space_group_comment
;
The symmetry employed for this shelxl refinement is uniquely defined
by the following loop, which should always be used as a source of
symmetry information in preference to the above space-group names.
They are only intended as comments.
;
_shelx_estimated_absorpt_t_max 0.921
_shelx_estimated_absorpt_t_min 0.907
_olex2_refinement_description
;
1. Fixed Uiso
 At 1.2 times of:
  All C(H) groups
 At 1.5 times of:
  All C(H,H,H) groups, All O(H) groups, All O(H,H) groups
2. Others
 Fixed Sof: O5(0.25) H5A(0.25) H5B(0.25)
3.a Free rotating group:
 O5(H5A,H5B)
3.b Aromatic/amide H refined with riding coordinates:
 C4(H4), C3(H3A), C7(H7), C13(H13), C12(H12), C8(H8), C17(H17), C11(H11),
 C18(H18), C20(H20), C14(H14), C19(H19)
3.c Idealised Me refined as rotating group:
 C21(H21A,H21B,H21C)
3.d Idealised tetrahedral OH refined as rotating group:
 O3(H3)
;

loop_
_space_group_symop_operation_xyz
'x, y, z'
'-x, y, -z+1/2'
'-x, -y, -z'
'x, -y, z-1/2'

loop_
_atom_site_label
_atom_site_type_symbol
_atom_site_fract_x
_atom_site_fract_y
_atom_site_fract_z
_atom_site_U_iso_or_equiv
_atom_site_adp_type
_atom_site_occupancy
_atom_site_site_symmetry_order
_atom_site_calc_flag
_atom_site_refinement_flags_posn
_atom_site_refinement_flags_adp
_atom_site_refinement_flags_occupancy
_atom_site_disorder_assembly
_atom_site_disorder_group
Ni1 Ni 0.5000 0.09873(3) 0.2500 0.02769(11) Uani 1 2 d S T P . .
Si1 Si 1.0000 0.74031(7) 0.2500 0.02732(15) Uani 1 2 d S T P . .
O1 O 0.63836(9) 0.16195(14) 0.20497(7) 0.0400(3) Uani 1 1 d . . . . .
O2 O 0.59094(10) 0.27737(15) 0.30534(8) 0.0472(3) Uani 1 1 d . . . . .
O3 O 1.09171(12) 1.34001(18) 0.49533(9) 0.0575(4) Uani 1 1 d . . . . .
H3 H 1.0861 1.4251 0.5129 0.086 Uiso 1 1 calc GR . . . .
O4 O 0.92358(13) 1.37129(18) 0.46136(10) 0.0640(5) Uani 1 1 d . . . . .
N1 N 0.45145(10) -0.05583(16) 0.16711(8) 0.0324(3) Uani 1 1 d . . . . .
N2 N 0.44571(11) -0.24440(16) 0.08390(8) 0.0356(3) Uani 1 1 d . . . . .
C5 C 0.88492(12) 0.61185(17) 0.24602(10) 0.0297(3) Uani 1 1 d . . . . .
C15 C 0.50366(12) -0.1710(2) 0.14104(10) 0.0337(4) Uani 1 1 d . . . . .
C6 C 1.00006(13) 0.88138(18) 0.33065(10) 0.0326(3) Uani 1 1 d . . . . .
C9 C 1.00304(14) 1.1466(2) 0.42062(10) 0.0373(4) Uani 1 1 d . . . . .
C16 C 0.47440(14) -0.37472(19) 0.04110(10) 0.0344(4) Uani 1 1 d . . . . .
C10 C 1.00336(15) 1.2954(2) 0.46191(11) 0.0416(4) Uani 1 1 d . . . . .
C2 C 0.73101(12) 0.38809(17) 0.24978(10) 0.0314(3) Uani 1 1 d . . . . .
C4 C 0.82516(14) 0.60446(19) 0.30599(10) 0.0361(4) Uani 1 1 d . . . . .
H4 H 0.8364 0.6737 0.3453 0.043 Uiso 1 1 calc R . . . .
C1 C 0.64922(13) 0.26879(18) 0.25348(10) 0.0338(4) Uani 1 1 d . . . . .
C3 C 0.74860(13) 0.4945(2) 0.30786(10) 0.0378(4) Uani 1 1 d . . . . .
H3A H 0.7094 0.4925 0.3480 0.045 Uiso 1 1 calc R . . . .
C7 C 1.08535(14) 0.9174(2) 0.38175(11) 0.0397(4) Uani 1 1 d . . . . .
H7 H 1.1413 0.8530 0.3863 0.048 Uiso 1 1 calc R . . . .
C13 C 0.86379(16) 0.5069(2) 0.18673(12) 0.0496(5) Uani 1 1 d . . . . .
H13 H 0.9009 0.5114 0.1455 0.060 Uiso 1 1 calc R . . . .
C12 C 0.91489(13) 0.9791(2) 0.32801(12) 0.0435(4) Uani 1 1 d . . . . .
H12 H 0.8568 0.9559 0.2958 0.052 Uiso 1 1 calc R . . . .
C8 C 1.08731(15) 1.0491(2) 0.42589(11) 0.0437(4) Uani 1 1 d . . . . .
H8 H 1.1448 1.0720 0.4589 0.052 Uiso 1 1 calc R . . . .
C17 C 0.50296(16) -0.5103(2) 0.07851(10) 0.0429(4) Uani 1 1 d . . . . .
H17 H 0.5047 -0.5165 0.1307 0.051 Uiso 1 1 calc R . . . .
C11 C 0.91583(15) 1.1091(2) 0.37232(12) 0.0444(5) Uani 1 1 d . . . . .
H11 H 0.8586 1.1709 0.3699 0.053 Uiso 1 1 calc R . . . .
C18 C 0.52882(16) -0.6365(2) 0.03707(10) 0.0440(4) Uani 1 1 d . . . . .
H18 H 0.5480 -0.7270 0.0614 0.053 Uiso 1 1 calc R . . . .
C20 C 0.35709(14) -0.0562(2) 0.12496(12) 0.0480(5) Uani 1 1 d . . . . .
H20 H 0.3051 0.0124 0.1305 0.058 Uiso 1 1 calc R . . . .
C14 C 0.78812(16) 0.3960(2) 0.18849(12) 0.0489(5) Uani 1 1 d . . . . .
H14 H 0.7759 0.3275 0.1489 0.059 Uiso 1 1 calc R . . . .
C19 C 0.35172(15) -0.1718(3) 0.07417(13) 0.0539(5) Uani 1 1 d . . . . .
H19 H 0.2963 -0.1973 0.0398 0.065 Uiso 1 1 calc R . . . .
C21 C 0.61287(16) -0.2105(3) 0.16661(16) 0.0653(7) Uani 1 1 d . . . . .
H21A H 0.6500 -0.1196 0.1810 0.098 Uiso 1 1 calc GR . . . .
H21B H 0.6424 -0.2590 0.1261 0.098 Uiso 1 1 calc GR . . . .
H21C H 0.6157 -0.2781 0.2090 0.098 Uiso 1 1 calc GR . . . .
O5 O 0.7133(8) -0.2648(18) -0.0172(7) 0.122(4) Uani 0.25 1 d . . . . .
H5A H 0.7352 -0.3090 0.0237 0.183 Uiso 0.25 1 d G . . . .
H5B H 0.7622 -0.2508 -0.0435 0.183 Uiso 0.25 1 d G . . . .

loop_
_atom_site_aniso_label
_atom_site_aniso_U_11
_atom_site_aniso_U_22
_atom_site_aniso_U_33
_atom_site_aniso_U_23
_atom_site_aniso_U_13
_atom_site_aniso_U_12
Ni1 0.02859(16) 0.01861(16) 0.03694(18) 0.000 0.00832(11) 0.000
Si1 0.0239(3) 0.0195(3) 0.0389(3) 0.000 0.0052(2) 0.000
O1 0.0386(6) 0.0301(6) 0.0531(8) -0.0109(5) 0.0133(5) -0.0085(5)
O2 0.0529(8) 0.0346(7) 0.0587(8) -0.0103(6) 0.0262(7) -0.0156(6)
O3 0.0658(9) 0.0418(8) 0.0616(9) -0.0202(7) -0.0076(7) -0.0037(7)
O4 0.0647(10) 0.0426(8) 0.0823(12) -0.0261(8) -0.0022(8) 0.0068(7)
N1 0.0288(7) 0.0280(7) 0.0404(8) -0.0034(6) 0.0036(6) 0.0033(5)
N2 0.0367(7) 0.0318(7) 0.0374(8) -0.0068(6) -0.0003(6) 0.0028(6)
C5 0.0268(7) 0.0233(8) 0.0393(9) -0.0009(6) 0.0048(6) -0.0016(6)
C15 0.0315(8) 0.0296(8) 0.0392(9) -0.0050(7) 0.0003(6) 0.0029(6)
C6 0.0320(8) 0.0229(8) 0.0434(9) -0.0037(7) 0.0064(7) -0.0025(6)
C9 0.0458(10) 0.0263(8) 0.0398(9) -0.0039(7) 0.0051(7) -0.0036(7)
C16 0.0406(9) 0.0281(8) 0.0339(8) -0.0060(7) 0.0022(7) -0.0016(7)
C10 0.0537(11) 0.0308(9) 0.0395(9) -0.0047(7) 0.0019(8) -0.0044(8)
C2 0.0307(8) 0.0230(8) 0.0410(9) -0.0009(6) 0.0059(7) -0.0018(6)
C4 0.0386(9) 0.0334(9) 0.0372(9) -0.0092(7) 0.0080(7) -0.0088(7)
C1 0.0339(8) 0.0223(8) 0.0459(10) -0.0010(7) 0.0072(7) -0.0024(6)
C3 0.0387(9) 0.0384(10) 0.0383(9) -0.0049(7) 0.0126(7) -0.0103(7)
C7 0.0348(9) 0.0333(9) 0.0497(10) -0.0032(8) -0.0015(7) 0.0044(7)
C13 0.0522(11) 0.0486(12) 0.0531(12) -0.0207(9) 0.0283(9) -0.0213(9)
C12 0.0309(8) 0.0365(10) 0.0614(12) -0.0163(9) -0.0026(8) 0.0009(7)
C8 0.0435(10) 0.0388(10) 0.0460(10) -0.0053(8) -0.0075(8) -0.0035(8)
C17 0.0647(12) 0.0359(10) 0.0280(8) -0.0001(7) 0.0047(8) -0.0007(9)
C11 0.0377(9) 0.0336(10) 0.0611(12) -0.0139(8) 0.0021(8) 0.0055(7)
C18 0.0666(12) 0.0284(9) 0.0359(9) 0.0025(7) 0.0013(8) 0.0039(8)
C20 0.0331(9) 0.0480(11) 0.0603(12) -0.0125(10) -0.0065(8) 0.0129(8)
C14 0.0538(12) 0.0434(11) 0.0532(12) -0.0230(9) 0.0218(9) -0.0192(9)
C19 0.0402(10) 0.0563(13) 0.0602(13) -0.0161(10) -0.0160(9) 0.0105(9)
C21 0.0407(11) 0.0585(14) 0.0914(18) -0.0373(13) -0.0159(11) 0.0194(10)
O5 0.096(7) 0.156(12) 0.118(9) -0.001(8) 0.028(6) 0.000(7)

loop_
_atom_type_symbol
_atom_type_description
_atom_type_scat_dispersion_real
_atom_type_scat_dispersion_imag
_atom_type_scat_source
C C 0.0033 0.0016 'International Tables Vol C Tables 4.2.6.8 and 6.1.1.4'
H H 0.0000 0.0000 'International Tables Vol C Tables 4.2.6.8 and 6.1.1.4'
N N 0.0061 0.0033 'International Tables Vol C Tables 4.2.6.8 and 6.1.1.4'
Ni Ni 0.3393 1.1124 'International Tables Vol C Tables 4.2.6.8 and 6.1.1.4'
O O 0.0106 0.0060 'International Tables Vol C Tables 4.2.6.8 and 6.1.1.4'
Si Si 0.0817 0.0704 'International Tables Vol C Tables 4.2.6.8 and 6.1.1.4'

loop_
_geom_angle_atom_site_label_1
_geom_angle_atom_site_label_2
_geom_angle_atom_site_label_3
_geom_angle
_geom_angle_site_symmetry_1
_geom_angle_site_symmetry_3
O1 Ni1 O1 150.01(8) 2_655 .
O1 Ni1 C1 31.04(6) 2_655 2_655
O1 Ni1 C1 122.91(8) . 2_655
O1 Ni1 C1 31.04(6) . .
O1 Ni1 C1 122.91(8) 2_655 .
O2 Ni1 O1 61.78(7) . .
O2 Ni1 O1 95.41(8) 2_655 .
O2 Ni1 O1 95.41(8) . 2_655
O2 Ni1 O1 61.78(7) 2_655 2_655
O2 Ni1 O2 86.00(11) . 2_655
O2 Ni1 C1 88.38(9) 2_655 .
O2 Ni1 C1 88.38(9) . 2_655
O2 Ni1 C1 30.93(6) 2_655 2_655
O2 Ni1 C1 30.92(6) . .
N1 Ni1 O1 96.48(7) . .
N1 Ni1 O1 103.27(7) 2_655 .
N1 Ni1 O1 96.48(7) 2_655 2_655
N1 Ni1 O1 103.27(7) . 2_655
N1 Ni1 O2 157.85(5) . .
N1 Ni1 O2 92.37(9) . 2_655
N1 Ni1 O2 92.37(9) 2_655 .
N1 Ni1 O2 157.85(5) 2_655 2_655
N1 Ni1 N1 97.18(11) . 2_655
N1 Ni1 C1 127.03(7) 2_655 2_655
N1 Ni1 C1 127.03(7) . .
N1 Ni1 C1 101.49(8) 2_655 .
N1 Ni1 C1 101.49(8) . 2_655
C1 Ni1 C1 105.42(11) . 2_655
C5 Si1 C5 106.49(13) . 2_755
C5 Si1 C6 115.53(8) . 2_755
C5 Si1 C6 110.58(8) 2_755 2_755
C5 Si1 C6 115.53(8) 2_755 .
C5 Si1 C6 110.58(8) . .
C6 Si1 C6 98.34(14) 2_755 .
C1 O1 Ni1 88.49(11) . .
C1 O2 Ni1 88.63(12) . .
C10 O3 H3 109.5 . .
C15 N1 Ni1 128.24(12) . .
C15 N1 C20 106.17(15) . .
C20 N1 Ni1 125.55(12) . .
C15 N2 C16 127.45(15) . .
C15 N2 C19 107.08(15) . .
C19 N2 C16 125.47(15) . .
C4 C5 Si1 121.31(13) . .
C4 C5 C13 117.47(16) . .
C13 C5 Si1 120.78(13) . .
N1 C15 N2 110.46(15) . .
N1 C15 C21 125.74(16) . .
N2 C15 C21 123.70(16) . .
C7 C6 Si1 124.81(14) . .
C7 C6 C12 117.54(16) . .
C12 C6 Si1 116.13(13) . .
C8 C9 C10 122.88(17) . .
C11 C9 C10 117.67(17) . .
C11 C9 C8 119.37(17) . .
C17 C16 N2 119.79(17) . .
C18 C16 N2 119.29(16) 3_645 .
C18 C16 C17 120.91(16) 3_645 .
O3 C10 C9 115.95(18) . .
O4 C10 O3 123.53(18) . .
O4 C10 C9 120.49(17) . .
C3 C2 C1 119.57(16) . .
C3 C2 C14 119.12(16) . .
C14 C2 C1 121.30(16) . .
C5 C4 H4 119.3 . .
C5 C4 C3 121.35(16) . .
C3 C4 H4 119.3 . .
O1 C1 Ni1 60.48(9) . .
O1 C1 C2 120.59(16) . .
O2 C1 Ni1 60.45(10) . .
O2 C1 O1 120.41(16) . .
O2 C1 C2 119.00(16) . .
C2 C1 Ni1 172.26(12) . .
C2 C3 C4 120.37(17) . .
C2 C3 H3A 119.8 . .
C4 C3 H3A 119.8 . .
C6 C7 H7 119.5 . .
C8 C7 C6 120.99(17) . .
C8 C7 H7 119.5 . .
C5 C13 H13 119.2 . .
C14 C13 C5 121.51(17) . .
C14 C13 H13 119.2 . .
C6 C12 H12 119.1 . .
C11 C12 C6 121.75(17) . .
C11 C12 H12 119.1 . .
C9 C8 H8 119.8 . .
C7 C8 C9 120.36(17) . .
C7 C8 H8 119.8 . .
C16 C17 H17 120.1 . .
C18 C17 C16 119.71(18) . .
C18 C17 H17 120.1 . .
C9 C11 H11 120.0 . .
C12 C11 C9 119.91(17) . .
C12 C11 H11 120.0 . .
C16 C18 C17 119.37(17) 3_645 .
C16 C18 H18 120.3 3_645 .
C17 C18 H18 120.3 . .
N1 C20 H20 125.1 . .
C19 C20 N1 109.88(16) . .
C19 C20 H20 125.1 . .
C2 C14 C13 120.12(17) . .
C2 C14 H14 119.9 . .
C13 C14 H14 119.9 . .
N2 C19 H19 126.8 . .
C20 C19 N2 106.40(16) . .
C20 C19 H19 126.8 . .
C15 C21 H21A 109.5 . .
C15 C21 H21B 109.5 . .
C15 C21 H21C 109.5 . .
H21A C21 H21B 109.5 . .
H21A C21 H21C 109.5 . .
H21B C21 H21C 109.5 . .
H5A O5 H5B 109.5 . .

loop_
_geom_bond_atom_site_label_1
_geom_bond_atom_site_label_2
_geom_bond_distance
_geom_bond_site_symmetry_2
Ni1 O1 2.154(2) .
Ni1 O1 2.154(2) 2_655
Ni1 O2 2.1534(19) .
Ni1 O2 2.1535(19) 2_655
Ni1 N1 2.060(2) 2_655
Ni1 N1 2.060(2) .
Ni1 C1 2.475(3) .
Ni1 C1 2.475(3) 2_655
Si1 C5 1.893(2) .
Si1 C5 1.893(2) 2_755
Si1 C6 1.902(2) 2_755
Si1 C6 1.902(2) .
O1 C1 1.276(2) .
O2 C1 1.272(2) .
O3 H3 0.8200 .
O3 C10 1.312(3) .
O4 C10 1.249(3) .
N1 C15 1.341(2) .
N1 C20 1.384(2) .
N2 C15 1.368(2) .
N2 C16 1.454(2) .
N2 C19 1.392(3) .
C5 C4 1.402(3) .
C5 C13 1.410(3) .
C15 C21 1.507(3) .
C6 C7 1.406(3) .
C6 C12 1.415(3) .
C9 C10 1.504(3) .
C9 C8 1.403(3) .
C9 C11 1.400(3) .
C16 C17 1.401(3) .
C16 C18 1.395(3) 3_645
C2 C1 1.516(3) .
C2 C3 1.398(3) .
C2 C14 1.400(3) .
C4 H4 0.9300 .
C4 C3 1.405(3) .
C3 H3A 0.9300 .
C7 H7 0.9300 .
C7 C8 1.402(3) .
C13 H13 0.9300 .
C13 C14 1.403(3) .
C12 H12 0.9300 .
C12 C11 1.392(3) .
C8 H8 0.9300 .
C17 H17 0.9300 .
C17 C18 1.400(3) .
C11 H11 0.9300 .
C18 C16 1.395(3) 3_645
C18 H18 0.9300 .
C20 H20 0.9300 .
C20 C19 1.361(3) .
C14 H14 0.9300 .
C19 H19 0.9300 .
C21 H21A 0.9600 .
C21 H21B 0.9600 .
C21 H21C 0.9600 .
O5 H5A 0.8502 .
O5 H5B 0.8500 .
